data_2240480
loop_
_publ_author_name
'Siqueira, Diego Pereira'
'Siqueira, Maria Carolina Bulhosa'
'Gervini, Vanessa Carratu'
'Bresolin, Leandro'
'de Oliveira, Adriano Bof'

_publ_section_title
;
 Crystal structure of
 bis{\m-4-methyl-<i>N</i>'-[3-(oxidoimino)butan-2-ylidene]benzenesulfonohydrazidato}bis[(dimethyl
 sulfoxide-\k<i>O</i>)copper(II)]
;
_journal_coeditor_code XU5805
_journal_issue 9
_journal_name_full 'Acta Crystallographica Section E'
_journal_page_first m316
_journal_page_last m317
_journal_paper_doi 10.1107/S1600536814016651
_journal_volume 70
_journal_year 2014
_chemical_formula_iupac '[Cu2 (C11 H13 N3 O3 S)2 (C2 H6 O S)2]'
_chemical_formula_moiety 'C26 H38 Cu2 N6 O8 S4'
_chemical_formula_sum 'C26 H38 Cu2 N6 O8 S4'
_chemical_formula_weight 817.9536
_chemical_name_systematic
;Bis{\m-4-methyl-<i>N</i>'-[3-(oxidoimino)butan-2-ylidene]benzenesulfonohydrazidato}-\k^4^<i>O</i>,<i>N</i>,<i>N</i>':<i>O</i>';\k^4^<i>O</i>':<i>O</i>,<i>N</i>,<i>N</i>'-bis[(dimethyl
sulfoxide-\k<i>O</i>)copper(II)]
;
_space_group_IT_number 2
_symmetry_cell_setting triclinic
_symmetry_space_group_name_Hall '-P 1'
_symmetry_space_group_name_H-M 'P -1'
_atom_sites_solution_hydrogens geom
_atom_sites_solution_primary direct
_atom_sites_solution_secondary difmap
_audit_creation_method SHELXL-97
_cell_angle_alpha 74.656(2)
_cell_angle_beta 75.955(2)
_cell_angle_gamma 65.042(2)
_cell_formula_units_Z 1
_cell_length_a 7.8097(3)
_cell_length_b 8.4670(3)
_cell_length_c 15.1586(6)
_cell_measurement_reflns_used 7693
_cell_measurement_temperature 293(2)
_cell_measurement_theta_max 28.13
_cell_measurement_theta_min 2.82
_cell_volume 866.46(6)
_computing_cell_refinement 'SAINT (Bruker, 2005)'
_computing_data_collection 'APEX2 (Bruker, 2005)'
_computing_data_reduction 'SAINT (Bruker, 2005)'
_computing_molecular_graphics 'SHELXTL (Sheldrick, 2008)'
_computing_publication_material 'SHELXTL (Sheldrick, 2008)'
_computing_structure_refinement 'SHELXTL (Sheldrick, 2008)'
_computing_structure_solution 'SHELXTL (Sheldrick, 2008)'
_diffrn_ambient_temperature 293(2)
_diffrn_measured_fraction_theta_full 0.934
_diffrn_measured_fraction_theta_max 0.934
_diffrn_measurement_device_type 'Bruker APEXII CCD'
_diffrn_measurement_method '\f and \w scans'
_diffrn_radiation_monochromator graphite
_diffrn_radiation_type MoK\a
_diffrn_radiation_wavelength 0.71073
_diffrn_reflns_av_R_equivalents 0.0152
_diffrn_reflns_av_sigmaI/netI 0.0306
_diffrn_reflns_limit_h_max 10
_diffrn_reflns_limit_h_min -10
_diffrn_reflns_limit_k_max 7
_diffrn_reflns_limit_k_min -11
_diffrn_reflns_limit_l_max 18
_diffrn_reflns_limit_l_min -20
_diffrn_reflns_number 5765
_diffrn_reflns_theta_full 28.35
_diffrn_reflns_theta_max 28.35
_diffrn_reflns_theta_min 2.70
_diffrn_standards_number 0
_exptl_absorpt_coefficient_mu 1.522
_exptl_absorpt_correction_T_max 0.9009
_exptl_absorpt_correction_T_min 0.4570
_exptl_absorpt_correction_type multi-scan
_exptl_absorpt_process_details '(SADABS; Bruker, 2005)'
_exptl_crystal_colour black
_exptl_crystal_density_diffrn 1.568
_exptl_crystal_density_method 'not measured'
_exptl_crystal_description block
_exptl_crystal_F_000 422
_exptl_crystal_size_max 0.61
_exptl_crystal_size_mid 0.28
_exptl_crystal_size_min 0.07
_refine_diff_density_max 0.378
_refine_diff_density_min -0.424
_refine_ls_extinction_method none
_refine_ls_goodness_of_fit_ref 1.043
_refine_ls_hydrogen_treatment constr
_refine_ls_matrix_type full
_refine_ls_number_parameters 208
_refine_ls_number_reflns 4054
_refine_ls_number_restraints 0
_refine_ls_restrained_S_all 1.043
_refine_ls_R_factor_all 0.0424
_refine_ls_R_factor_gt 0.0324
_refine_ls_shift/su_max 0.000
_refine_ls_shift/su_mean 0.000
_refine_ls_structure_factor_coef Fsqd
_refine_ls_weighting_details 'calc w=1/[\s^2^(Fo^2^)+(0.0467P)^2^+0.3887P] where P=(Fo^2^+2Fc^2^)/3'
_refine_ls_weighting_scheme calc
_refine_ls_wR_factor_gt 0.0853
_refine_ls_wR_factor_ref 0.0914
_reflns_number_gt 3366
_reflns_number_total 4054
_reflns_threshold_expression I>2sigma(I)
_cod_data_source_file xu5805sup1.cf
_cod_data_source_block I
_cod_original_cell_volume 866.47(6)
_cod_database_code 2240480
_cod_database_fobs_code 2240480

loop_
_symmetry_equiv_pos_as_xyz
'x, y, z'
'-x, -y, -z'

loop_
_atom_site_type_symbol
_atom_site_label
_atom_site_fract_x
_atom_site_fract_y
_atom_site_fract_z
_atom_site_U_iso_or_equiv
_atom_site_adp_type
_atom_site_calc_flag
_atom_site_refinement_flags
_atom_site_occupancy
_atom_site_symmetry_multiplicity
Cu Cu1 0.58200(4) 0.31552(3) 0.593265(18) 0.02826(9) Uani d . 1 1
S S1 0.77302(8) 0.04077(8) 0.74973(4) 0.03261(14) Uani d . 1 1
S S2 0.14080(8) 0.50296(8) 0.67789(4) 0.03775(15) Uani d . 1 1
O O2 0.6646(2) 0.2330(2) 0.72499(11) 0.0355(4) Uani d . 1 1
N N2 0.7236(3) 0.0618(2) 0.59334(13) 0.0287(4) Uani d . 1 1
C C10 0.6295(4) 0.1222(3) 0.35609(16) 0.0370(5) Uani d . 1 1
H H10A 0.5581 0.2316 0.3194 0.056 Uiso calc R 1 1
H H10B 0.5663 0.0413 0.3685 0.056 Uiso calc R 1 1
H H10C 0.7556 0.0715 0.3231 0.056 Uiso calc R 1 1
C C7 0.7440(3) 0.0142(3) 0.51572(15) 0.0293(4) Uani d . 1 1
O O4 0.2837(2) 0.3281(2) 0.65248(12) 0.0386(4) Uani d . 1 1
O O1 0.9442(3) -0.0107(3) 0.78807(13) 0.0480(5) Uani d . 1 1
N N1 0.8225(3) -0.0535(3) 0.66265(13) 0.0361(4) Uani d . 1 1
O O3 0.4716(2) 0.4478(2) 0.40297(11) 0.0346(4) Uani d . 1 1
N N3 0.5685(3) 0.3140(2) 0.46524(12) 0.0281(4) Uani d . 1 1
C C8 0.6430(3) 0.1565(3) 0.44490(15) 0.0271(4) Uani d . 1 1
C C2 0.3225(4) -0.0775(4) 0.88982(19) 0.0486(7) Uani d . 1 1
H H2 0.1983 -0.0485 0.8810 0.058 Uiso calc R 1 1
C C1 0.4370(4) -0.0029(4) 0.82421(17) 0.0400(6) Uani d . 1 1
H H1 0.3897 0.0761 0.7719 0.048 Uiso calc R 1 1
C C6 0.6226(3) -0.0460(3) 0.83647(15) 0.0332(5) Uani d . 1 1
C C9 0.8650(4) -0.1691(3) 0.49726(19) 0.0417(6) Uani d . 1 1
H H9A 0.9189 -0.2428 0.5517 0.062 Uiso calc R 1 1
H H9B 0.9659 -0.1646 0.4470 0.062 Uiso calc R 1 1
H H9C 0.7878 -0.2174 0.4813 0.062 Uiso calc R 1 1
C C3 0.3885(5) -0.1948(4) 0.96864(19) 0.0526(7) Uani d . 1 1
C C5 0.6905(4) -0.1601(4) 0.91562(18) 0.0471(6) Uani d . 1 1
H H5 0.8141 -0.1876 0.9251 0.057 Uiso calc R 1 1
C C4 0.5723(5) -0.2326(4) 0.9805(2) 0.0583(8) Uani d . 1 1
H H4 0.6181 -0.3091 1.0337 0.070 Uiso calc R 1 1
C C021 0.1846(5) 0.5082(5) 0.7870(2) 0.0674(9) Uani d . 1 1
H H02A 0.3027 0.5237 0.7789 0.101 Uiso calc R 1 1
H H02B 0.1927 0.3987 0.8286 0.101 Uiso calc R 1 1
H H02C 0.0821 0.6049 0.8122 0.101 Uiso calc R 1 1
C C022 -0.0802(4) 0.4738(5) 0.7154(3) 0.0650(9) Uani d . 1 1
H H02D -0.1256 0.4685 0.6633 0.097 Uiso calc R 1 1
H H02E -0.1723 0.5718 0.7436 0.097 Uiso calc R 1 1
H H02F -0.0618 0.3656 0.7597 0.097 Uiso calc R 1 1
C C11 0.2614(6) -0.2742(5) 1.0403(3) 0.0812(12) Uani d . 1 1
H H11A 0.1395 -0.2329 1.0205 0.122 Uiso calc R 1 1
H H11B 0.2444 -0.2393 1.0982 0.122 Uiso calc R 1 1
H H11C 0.3194 -0.4011 1.0480 0.122 Uiso calc R 1 1

loop_
_atom_site_aniso_label
_atom_site_aniso_U_11
_atom_site_aniso_U_22
_atom_site_aniso_U_33
_atom_site_aniso_U_12
_atom_site_aniso_U_13
_atom_site_aniso_U_23
Cu1 0.03260(15) 0.02483(15) 0.02657(15) -0.00907(11) -0.00598(10) -0.00532(10)
S1 0.0312(3) 0.0331(3) 0.0312(3) -0.0074(2) -0.0101(2) -0.0054(2)
S2 0.0296(3) 0.0328(3) 0.0422(3) -0.0086(2) -0.0041(2) 0.0001(2)
O2 0.0420(9) 0.0315(9) 0.0331(8) -0.0111(7) -0.0110(7) -0.0062(7)
N2 0.0290(9) 0.0258(9) 0.0288(9) -0.0084(7) -0.0051(7) -0.0038(7)
C10 0.0443(13) 0.0342(13) 0.0342(12) -0.0130(10) -0.0068(10) -0.0115(10)
C7 0.0272(10) 0.0285(11) 0.0315(11) -0.0107(9) -0.0015(8) -0.0071(9)
O4 0.0341(9) 0.0360(9) 0.0434(10) -0.0108(7) -0.0056(7) -0.0080(7)
O1 0.0360(9) 0.0588(12) 0.0493(11) -0.0131(9) -0.0180(8) -0.0081(9)
N1 0.0388(11) 0.0311(10) 0.0289(9) -0.0027(8) -0.0078(8) -0.0057(8)
O3 0.0486(10) 0.0259(8) 0.0310(8) -0.0119(7) -0.0166(7) -0.0023(6)
N3 0.0315(9) 0.0268(9) 0.0270(9) -0.0129(7) -0.0048(7) -0.0034(7)
C8 0.0265(10) 0.0282(11) 0.0277(10) -0.0122(8) -0.0009(8) -0.0071(8)
C2 0.0486(15) 0.0597(18) 0.0432(15) -0.0256(14) -0.0016(12) -0.0154(13)
C1 0.0441(14) 0.0450(14) 0.0322(12) -0.0163(11) -0.0121(10) -0.0049(11)
C6 0.0394(12) 0.0306(12) 0.0276(11) -0.0080(9) -0.0097(9) -0.0069(9)
C9 0.0451(14) 0.0316(12) 0.0417(14) -0.0051(10) -0.0072(11) -0.0117(11)
C3 0.073(2) 0.0493(17) 0.0369(14) -0.0293(15) 0.0038(13) -0.0115(12)
C5 0.0512(16) 0.0452(15) 0.0355(13) -0.0083(12) -0.0157(11) -0.0011(11)
C4 0.081(2) 0.0475(17) 0.0336(14) -0.0170(16) -0.0146(14) 0.0048(12)
C021 0.071(2) 0.070(2) 0.057(2) -0.0141(18) -0.0073(16) -0.0295(17)
C022 0.0335(14) 0.060(2) 0.091(3) -0.0199(14) 0.0026(15) -0.0057(18)
C11 0.111(3) 0.077(3) 0.057(2) -0.055(2) 0.020(2) -0.0123(19)

loop_
_atom_type_symbol
_atom_type_description
_atom_type_scat_dispersion_real
_atom_type_scat_dispersion_imag
_atom_type_scat_source
C C 0.0033 0.0016 'International Tables Vol C Tables 4.2.6.8 and 6.1.1.4'
H H 0.0000 0.0000 'International Tables Vol C Tables 4.2.6.8 and 6.1.1.4'
N N 0.0061 0.0033 'International Tables Vol C Tables 4.2.6.8 and 6.1.1.4'
O O 0.0106 0.0060 'International Tables Vol C Tables 4.2.6.8 and 6.1.1.4'
S S 0.1246 0.1234 'International Tables Vol C Tables 4.2.6.8 and 6.1.1.4'
Cu Cu 0.3201 1.2651 'International Tables Vol C Tables 4.2.6.8 and 6.1.1.4'

loop_
_geom_angle_atom_site_label_1
_geom_angle_atom_site_label_2
_geom_angle_atom_site_label_3
_geom_angle_site_symmetry_1
_geom_angle_site_symmetry_3
_geom_angle
O3 Cu1 N2 2_666 . 160.52(8)
O3 Cu1 N3 2_666 . 105.85(7)
N2 Cu1 N3 . . 81.34(8)
O3 Cu1 O2 2_666 . 90.50(6)
N2 Cu1 O2 . . 80.08(7)
N3 Cu1 O2 . . 160.90(7)
O3 Cu1 O4 2_666 . 95.33(7)
N2 Cu1 O4 . . 101.95(7)
N3 Cu1 O4 . . 96.11(7)
O2 Cu1 O4 . . 92.01(7)
O1 S1 O2 . . 116.12(11)
O1 S1 N1 . . 109.45(11)
O2 S1 N1 . . 110.60(10)
O1 S1 C6 . . 105.75(11)
O2 S1 C6 . . 107.02(11)
N1 S1 C6 . . 107.42(11)
O4 S2 C022 . . 105.09(14)
O4 S2 C021 . . 106.15(14)
C022 S2 C021 . . 98.59(18)
S1 O2 Cu1 . . 114.45(9)
C7 N2 N1 . . 120.75(19)
C7 N2 Cu1 . . 114.72(15)
N1 N2 Cu1 . . 123.60(15)
C8 C10 H10A . . 109.5
C8 C10 H10B . . 109.5
H10A C10 H10B . . 109.5
C8 C10 H10C . . 109.5
H10A C10 H10C . . 109.5
H10B C10 H10C . . 109.5
N2 C7 C8 . . 114.58(19)
N2 C7 C9 . . 123.5(2)
C8 C7 C9 . . 121.8(2)
S2 O4 Cu1 . . 116.15(10)
N2 N1 S1 . . 110.24(15)
N3 O3 Cu1 . 2_666 120.90(13)
C8 N3 O3 . . 117.04(18)
C8 N3 Cu1 . . 113.71(15)
O3 N3 Cu1 . . 128.55(14)
N3 C8 C7 . . 115.07(19)
N3 C8 C10 . . 122.8(2)
C7 C8 C10 . . 122.1(2)
C1 C2 C3 . . 121.5(3)
C1 C2 H2 . . 119.3
C3 C2 H2 . . 119.3
C2 C1 C6 . . 119.7(2)
C2 C1 H1 . . 120.1
C6 C1 H1 . . 120.1
C1 C6 C5 . . 119.9(2)
C1 C6 S1 . . 119.73(18)
C5 C6 S1 . . 120.4(2)
C7 C9 H9A . . 109.5
C7 C9 H9B . . 109.5
H9A C9 H9B . . 109.5
C7 C9 H9C . . 109.5
H9A C9 H9C . . 109.5
H9B C9 H9C . . 109.5
C4 C3 C2 . . 117.8(3)
C4 C3 C11 . . 121.2(3)
C2 C3 C11 . . 121.0(3)
C4 C5 C6 . . 119.1(3)
C4 C5 H5 . . 120.4
C6 C5 H5 . . 120.4
C3 C4 C5 . . 121.9(3)
C3 C4 H4 . . 119.0
C5 C4 H4 . . 119.0
S2 C021 H02A . . 109.5
S2 C021 H02B . . 109.5
H02A C021 H02B . . 109.5
S2 C021 H02C . . 109.5
H02A C021 H02C . . 109.5
H02B C021 H02C . . 109.5
S2 C022 H02D . . 109.5
S2 C022 H02E . . 109.5
H02D C022 H02E . . 109.5
S2 C022 H02F . . 109.5
H02D C022 H02F . . 109.5
H02E C022 H02F . . 109.5
C3 C11 H11A . . 109.5
C3 C11 H11B . . 109.5
H11A C11 H11B . . 109.5
C3 C11 H11C . . 109.5
H11A C11 H11C . . 109.5
H11B C11 H11C . . 109.5

loop_
_geom_bond_atom_site_label_1
_geom_bond_atom_site_label_2
_geom_bond_site_symmetry_2
_geom_bond_distance
_geom_bond_publ_flag
Cu1 N2 . 1.9580(19) y
Cu1 N3 . 1.9728(18) y
Cu1 O2 . 2.0970(16) y
Cu1 O3 2_666 1.8798(16) y
Cu1 O4 . 2.2517(17) y
S1 O1 . 1.4376(18) ?
S1 O2 . 1.4745(17) ?
S1 N1 . 1.606(2) ?
S1 C6 . 1.765(2) ?
S2 O4 . 1.5114(18) ?
S2 C022 . 1.781(3) ?
S2 C021 . 1.783(3) ?
N2 C7 . 1.295(3) ?
N2 N1 . 1.367(3) ?
C10 C8 . 1.486(3) ?
C10 H10A . 0.9600 ?
C10 H10B . 0.9600 ?
C10 H10C . 0.9600 ?
C7 C8 . 1.467(3) ?
C7 C9 . 1.498(3) ?
O3 N3 . 1.343(2) ?
O3 Cu1 2_666 1.8798(16) ?
N3 C8 . 1.299(3) ?
C2 C1 . 1.378(4) ?
C2 C3 . 1.385(4) ?
C2 H2 . 0.9300 ?
C1 C6 . 1.385(3) ?
C1 H1 . 0.9300 ?
C6 C5 . 1.385(3) ?
C9 H9A . 0.9600 ?
C9 H9B . 0.9600 ?
C9 H9C . 0.9600 ?
C3 C4 . 1.379(5) ?
C3 C11 . 1.507(4) ?
C5 C4 . 1.384(4) ?
C5 H5 . 0.9300 ?
C4 H4 . 0.9300 ?
C021 H02A . 0.9600 ?
C021 H02B . 0.9600 ?
C021 H02C . 0.9600 ?
C022 H02D . 0.9600 ?
C022 H02E . 0.9600 ?
C022 H02F . 0.9600 ?
C11 H11A . 0.9600 ?
C11 H11B . 0.9600 ?
C11 H11C . 0.9600 ?

loop_
_geom_hbond_atom_site_label_D
_geom_hbond_atom_site_label_H
_geom_hbond_atom_site_label_A
_geom_hbond_site_symmetry_A
_geom_hbond_distance_DH
_geom_hbond_distance_HA
_geom_hbond_distance_DA
_geom_hbond_angle_DHA
C1 H1 O4 . 0.93 2.39 3.299(3) 166
C2 H2 O1 1_455 0.93 2.57 3.430(4) 154
C9 H9A S2 1_645 0.96 2.75 3.693(3) 166
C10 H10C O1 2_756 0.96 2.47 3.415(4) 166

loop_
_geom_torsion_atom_site_label_1
_geom_torsion_atom_site_label_2
_geom_torsion_atom_site_label_3
_geom_torsion_atom_site_label_4
_geom_torsion_site_symmetry_1
_geom_torsion
O1 S1 O2 Cu1 . 132.54(11)
N1 S1 O2 Cu1 . 7.05(14)
C6 S1 O2 Cu1 . -109.67(11)
O3 Cu1 O2 S1 2_666 -164.58(11)
N2 Cu1 O2 S1 . -1.72(10)
N3 Cu1 O2 S1 . -15.2(3)
O4 Cu1 O2 S1 . 100.06(11)
O3 Cu1 N2 C7 2_666 -112.5(2)
N3 Cu1 N2 C7 . 0.93(15)
O2 Cu1 N2 C7 . -174.63(16)
O4 Cu1 N2 C7 . 95.40(16)
O3 Cu1 N2 N1 2_666 56.5(3)
N3 Cu1 N2 N1 . 170.01(18)
O2 Cu1 N2 N1 . -5.55(17)
O4 Cu1 N2 N1 . -95.52(17)
N1 N2 C7 C8 . -174.51(18)
Cu1 N2 C7 C8 . -5.1(2)
N1 N2 C7 C9 . 3.7(3)
Cu1 N2 C7 C9 . 173.13(18)
C022 S2 O4 Cu1 . 176.67(15)
C021 S2 O4 Cu1 . -79.50(17)
O3 Cu1 O4 S2 2_666 -1.22(11)
N2 Cu1 O4 S2 . 169.76(11)
N3 Cu1 O4 S2 . -107.83(11)
O2 Cu1 O4 S2 . 89.47(11)
C7 N2 N1 S1 . 179.00(16)
Cu1 N2 N1 S1 . 10.5(2)
O1 S1 N1 N2 . -139.82(16)
O2 S1 N1 N2 . -10.66(19)
C6 S1 N1 N2 . 105.82(17)
Cu1 O3 N3 C8 2_666 -162.43(15)
Cu1 O3 N3 Cu1 2_666 27.9(2)
O3 Cu1 N3 C8 2_666 165.37(15)
N2 Cu1 N3 C8 . 3.91(15)
O2 Cu1 N3 C8 . 17.4(3)
O4 Cu1 N3 C8 . -97.30(15)
O3 Cu1 N3 O3 2_666 -24.6(2)
N2 Cu1 N3 O3 . 173.91(18)
O2 Cu1 N3 O3 . -172.62(17)
O4 Cu1 N3 O3 . 72.70(17)
O3 N3 C8 C7 . -178.83(17)
Cu1 N3 C8 C7 . -7.6(2)
O3 N3 C8 C10 . 1.8(3)
Cu1 N3 C8 C10 . 173.05(16)
N2 C7 C8 N3 . 8.5(3)
C9 C7 C8 N3 . -169.7(2)
N2 C7 C8 C10 . -172.10(19)
C9 C7 C8 C10 . 9.6(3)
C3 C2 C1 C6 . 0.4(4)
C2 C1 C6 C5 . -1.7(4)
C2 C1 C6 S1 . 176.8(2)
O1 S1 C6 C1 . 173.2(2)
O2 S1 C6 C1 . 48.8(2)
N1 S1 C6 C1 . -70.0(2)
O1 S1 C6 C5 . -8.3(2)
O2 S1 C6 C5 . -132.7(2)
N1 S1 C6 C5 . 108.5(2)
C1 C2 C3 C4 . 1.1(4)
C1 C2 C3 C11 . 179.4(3)
C1 C6 C5 C4 . 1.5(4)
S1 C6 C5 C4 . -177.0(2)
C2 C3 C4 C5 . -1.4(5)
C11 C3 C4 C5 . -179.6(3)
C6 C5 C4 C3 . 0.1(5)
